data_4027409
loop_
_publ_author_name
'Zhiqiang Liu'
'Yuanyuan Wang'
'Ying Chen'
'Jie Liu'
'Qi Fang'
'Christian Kleeberg'
'Todd B. Marder'

_publ_section_title
;
 Ir-Catalyzed Direct Borylation at the 4-Position of Pyrene
;
_journal_name_full 'Journal of Organic Chemistry'
_journal_page_first 7124
_journal_page_last 7128
_journal_paper_doi 10.1021/jo301293w
_journal_volume 77
_journal_year 2012
_chemical_formula_moiety 'C34 H43 B3 O6'
_chemical_formula_sum 'C34 H43 B3 O6'
_chemical_formula_weight 580.11
_chemical_name_systematic
;
 ?
;
_space_group_IT_number 4
_symmetry_cell_setting monoclinic
_symmetry_space_group_name_Hall 'P 2yb'
_symmetry_space_group_name_H-M 'P 1 21 1'
_atom_sites_solution_hydrogens geom
_atom_sites_solution_primary direct
_atom_sites_solution_secondary difmap
_audit_creation_method SHELXL-97
_cell_angle_alpha 90.00
_cell_angle_beta 101.2530(10)
_cell_angle_gamma 90.00
_cell_formula_units_Z 2
_cell_length_a 10.2047(2)
_cell_length_b 12.2407(2)
_cell_length_c 13.1535(3)
_cell_measurement_reflns_used 8150
_cell_measurement_temperature 120(2)
_cell_measurement_theta_max 29.97
_cell_measurement_theta_min 2.29
_cell_volume 1611.45(6)
_computing_cell_refinement 'SAINT version 6.45A (Bruker, 2003)'
_computing_data_collection 'SMART version 5.625 (Bruker, 2001)'
_computing_data_reduction 'SAINT version 6.45A (Bruker, 2003)'
_computing_molecular_graphics 'ORTEP3 (Farrugia, 1997)'
_computing_publication_material 'SHELXTL version 6.14 (Bruker, 2003)'
_computing_structure_refinement 'SHELXTL version 6.14 (Bruker, 2003)'
_computing_structure_solution 'SHELXTL version 6.14 (Bruker, 2003)'
_diffrn_ambient_temperature 120(2)
_diffrn_measured_fraction_theta_full 0.997
_diffrn_measured_fraction_theta_max 0.997
_diffrn_measurement_device_type 'Bruker SMART 6K CCD area detector'
_diffrn_measurement_method '\w scans'
_diffrn_radiation_monochromator graphite
_diffrn_radiation_source 'fine-focus sealed tube'
_diffrn_radiation_type MoK\a
_diffrn_radiation_wavelength 0.71073
_diffrn_reflns_av_R_equivalents 0.0488
_diffrn_reflns_av_sigmaI/netI 0.0337
_diffrn_reflns_limit_h_max 12
_diffrn_reflns_limit_h_min -12
_diffrn_reflns_limit_k_max 15
_diffrn_reflns_limit_k_min -15
_diffrn_reflns_limit_l_max 16
_diffrn_reflns_limit_l_min -16
_diffrn_reflns_number 21931
_diffrn_reflns_theta_full 26.00
_diffrn_reflns_theta_max 26.00
_diffrn_reflns_theta_min 1.58
_diffrn_standards_number 0
_exptl_absorpt_coefficient_mu 0.079
_exptl_absorpt_correction_T_max 1.0000
_exptl_absorpt_correction_T_min 0.8678
_exptl_absorpt_correction_type multi-scan
_exptl_absorpt_process_details 'SADABS 2006/1 (Bruker AXS), R(int)=0.0943 before correction'
_exptl_crystal_colour colourless
_exptl_crystal_density_diffrn 1.196
_exptl_crystal_description rod
_exptl_crystal_F_000 620
_exptl_crystal_size_max 0.44
_exptl_crystal_size_mid 0.21
_exptl_crystal_size_min 0.19
_refine_diff_density_max 0.424
_refine_diff_density_min -0.249
_refine_diff_density_rms 0.056
_refine_ls_abs_structure_details
; 
 A Flack parameter was not refined, due to the absence
 of a strong anomalous scatterer.
;
_refine_ls_extinction_method none
_refine_ls_goodness_of_fit_ref 1.043
_refine_ls_hydrogen_treatment constr
_refine_ls_matrix_type full
_refine_ls_number_parameters 462
_refine_ls_number_reflns 3318
_refine_ls_number_restraints 45
_refine_ls_restrained_S_all 1.038
_refine_ls_R_factor_all 0.0826
_refine_ls_R_factor_gt 0.0763
_refine_ls_shift/su_max 0.001
_refine_ls_shift/su_mean 0.000
_refine_ls_structure_factor_coef Fsqd
_refine_ls_weighting_details 'calc w=1/[\s^2^(Fo^2^)+(0.0610P)^2^+2.5300P] where P=(Fo^2^+2Fc^2^)/3'
_refine_ls_weighting_scheme calc
_refine_ls_wR_factor_gt 0.1862
_refine_ls_wR_factor_ref 0.1911
_reflns_number_gt 3007
_reflns_number_total 3318
_reflns_threshold_expression I>2\s(I)
_cod_data_source_file jo301293w_si_003.cif
_cod_data_source_block 10srv010
_cod_database_code 4027409

loop_
_publ_contact_author_name
_publ_contact_author_address
_publ_contact_author_email
'Zhiqiang Liu'
; State Key Laboratory of Crystal Materials
  Shandong University
  Jinan, 250100
  China
;
zqliu@sdu.edu.cn
'Marder, T. B.'
; Durham University
 Department of Chemistry
 South Road, Durham, DH1 3LE
 UK
 
 Institut fuer Anorganische Chemie
 Am Hubland
 97074 Wuerzburg
 Germany
;
todd.marder@uni-wuerzburg.de

loop_
_symmetry_equiv_pos_as_xyz
'x, y, z'
'-x, y+1/2, -z'

loop_
_atom_site_label
_atom_site_type_symbol
_atom_site_fract_x
_atom_site_fract_y
_atom_site_fract_z
_atom_site_U_iso_or_equiv
_atom_site_adp_type
_atom_site_occupancy
_atom_site_symmetry_multiplicity
_atom_site_calc_flag
_atom_site_refinement_flags
_atom_site_disorder_assembly
_atom_site_disorder_group
C1 C 0.7473(5) 0.2412(6) 0.2720(4) 0.0367(14) Uani 1 1 d . . .
H1 H 0.8095 0.2715 0.2347 0.044 Uiso 1 1 calc R . .
C2 C 0.7594(5) 0.2643(5) 0.3788(4) 0.0304(12) Uani 1 1 d . B .
C3 C 0.6678(5) 0.2207(5) 0.4324(4) 0.0337(13) Uani 1 1 d . . .
H3 H 0.6739 0.2391 0.5033 0.040 Uiso 1 1 calc R . .
C4 C 0.5651(5) 0.1494(5) 0.3839(4) 0.0323(12) Uani 1 1 d . A .
C5 C 0.4704(5) 0.1009(7) 0.4378(4) 0.0415(16) Uani 1 1 d . . .
H5 H 0.4775 0.1145 0.5098 0.050 Uiso 0.381(4) 1 calc PR A 4
C6 C 0.3729(5) 0.0371(6) 0.3887(4) 0.0396(14) Uani 1 1 d . A .
H6 H 0.3132 0.0049 0.4271 0.048 Uiso 1 1 calc R . .
C7 C 0.3544(5) 0.0149(5) 0.2791(4) 0.0272(11) Uani 1 1 d . . .
C8 C 0.2518(5) -0.0524(4) 0.2260(4) 0.0279(11) Uani 1 1 d . A .
H8 H 0.1900 -0.0833 0.2632 0.034 Uiso 1 1 calc R . .
C9 C 0.2378(5) -0.0751(5) 0.1208(4) 0.0300(11) Uani 1 1 d . . .
C10 C 0.3343(5) -0.0326(5) 0.0685(4) 0.0306(12) Uani 1 1 d . A .
H10 H 0.3274 -0.0491 -0.0029 0.037 Uiso 1 1 calc R . .
C11 C 0.4388(5) 0.0325(5) 0.1170(4) 0.0295(12) Uani 1 1 d . . .
C12 C 0.5343(5) 0.0822(5) 0.0622(4) 0.0361(14) Uani 1 1 d . A .
H12 H 0.5280 0.0681 -0.0096 0.043 Uiso 0.619(4) 1 calc PR A 3
C13 C 0.6336(5) 0.1494(6) 0.1129(4) 0.0401(14) Uani 1 1 d . . .
H13 H 0.6959 0.1798 0.0759 0.048 Uiso 1 1 calc R A .
C14 C 0.6450(5) 0.1746(5) 0.2214(4) 0.0334(13) Uani 1 1 d . A .
C15 C 0.5533(5) 0.1258(5) 0.2753(4) 0.0302(12) Uani 1 1 d . . .
C16 C 0.4491(5) 0.0560(4) 0.2223(4) 0.0257(11) Uani 1 1 d . A .
C23 C -0.0315(5) -0.2267(6) -0.0625(5) 0.0450(16) Uani 1 1 d . A .
C24 C -0.0764(5) -0.2382(6) 0.0398(4) 0.0365(14) Uani 1 1 d . A .
C25 C -0.1017(7) -0.1369(9) -0.1355(6) 0.069(2) Uani 1 1 d . . .
H25A H -0.0421 -0.1119 -0.1809 0.104 Uiso 1 1 calc R . .
H25C H -0.1237 -0.0753 -0.0943 0.104 Uiso 1 1 calc R . .
H25B H -0.1839 -0.1663 -0.1778 0.104 Uiso 1 1 calc R . .
C26 C -0.0295(10) -0.3263(9) -0.1232(7) 0.085(3) Uani 1 1 d . . .
H26A H 0.0000 -0.3090 -0.1879 0.127 Uiso 1 1 calc R . .
H26B H -0.1195 -0.3578 -0.1391 0.127 Uiso 1 1 calc R . .
H26C H 0.0323 -0.3791 -0.0833 0.127 Uiso 1 1 calc R . .
C27 C -0.2218(6) -0.2032(10) 0.0365(6) 0.078(3) Uani 1 1 d . . .
H27C H -0.2404 -0.2043 0.1069 0.117 Uiso 1 1 calc R . .
H27B H -0.2823 -0.2538 -0.0075 0.117 Uiso 1 1 calc R . .
H27A H -0.2354 -0.1291 0.0081 0.117 Uiso 1 1 calc R . .
C28 C -0.0514(8) -0.3481(7) 0.0873(6) 0.069(2) Uani 1 1 d . . .
H28A H 0.0441 -0.3650 0.0973 0.104 Uiso 1 1 calc R . .
H28B H -0.1024 -0.4028 0.0414 0.104 Uiso 1 1 calc R . .
H28C H -0.0793 -0.3490 0.1544 0.104 Uiso 1 1 calc R . .
B2 B 0.1139(6) -0.1414(6) 0.0640(5) 0.0342(14) Uani 1 1 d . A .
O3 O 0.1081(4) -0.1870(4) -0.0317(3) 0.0381(10) Uani 1 1 d . . .
O4 O 0.0116(4) -0.1632(5) 0.1063(4) 0.0511(13) Uani 1 1 d . . .
B1 B 0.8785(5) 0.3365(5) 0.4337(4) 0.0285(12) Uani 1 1 d . . .
O1A O 0.9938(13) 0.3495(10) 0.3914(9) 0.037(3) Uani 0.617(8) 1 d PD B 1
O2A O 0.8898(12) 0.3790(12) 0.5298(11) 0.029(3) Uani 0.617(8) 1 d PD B 1
C17A C 1.0752(13) 0.4329(11) 0.4583(9) 0.051(2) Uani 0.617(8) 1 d PD B 1
C18A C 1.0266(13) 0.4145(11) 0.5651(8) 0.042(2) Uani 0.617(8) 1 d PD B 1
C19A C 1.0361(15) 0.5434(13) 0.4041(10) 0.091(5) Uani 0.617(8) 1 d PD B 1
H19A H 1.0335 0.5359 0.3295 0.136 Uiso 0.617(8) 1 calc PR B 1
H19B H 1.1022 0.5990 0.4328 0.136 Uiso 0.617(8) 1 calc PR B 1
H19C H 0.9478 0.5656 0.4155 0.136 Uiso 0.617(8) 1 calc PR B 1
C20A C 1.2190(9) 0.4033(14) 0.4619(9) 0.062(4) Uani 0.617(8) 1 d PD B 1
H20A H 1.2440 0.4232 0.3960 0.093 Uiso 0.617(8) 1 calc PR B 1
H20B H 1.2310 0.3246 0.4733 0.093 Uiso 0.617(8) 1 calc PR B 1
H20C H 1.2758 0.4430 0.5186 0.093 Uiso 0.617(8) 1 calc PR B 1
C21A C 1.0326(10) 0.5231(10) 0.6320(9) 0.055(3) Uani 0.617(8) 1 d PD B 1
H21A H 0.9650 0.5197 0.6756 0.083 Uiso 0.617(8) 1 calc PR B 1
H21B H 1.0149 0.5864 0.5856 0.083 Uiso 0.617(8) 1 calc PR B 1
H21C H 1.1214 0.5303 0.6761 0.083 Uiso 0.617(8) 1 calc PR B 1
C22A C 1.0986(11) 0.3264(12) 0.6279(9) 0.065(3) Uani 0.617(8) 1 d PD B 1
H22A H 1.0689 0.3221 0.6943 0.097 Uiso 0.617(8) 1 calc PR B 1
H22B H 1.1948 0.3412 0.6405 0.097 Uiso 0.617(8) 1 calc PR B 1
H22C H 1.0802 0.2568 0.5910 0.097 Uiso 0.617(8) 1 calc PR B 1
O1B O 0.969(2) 0.3807(16) 0.3763(14) 0.038(5) Uani 0.383(8) 1 d PD B 2
O2B O 0.915(2) 0.355(2) 0.537(2) 0.044(7) Uani 0.383(8) 1 d PD B 2
C17B C 1.0865(19) 0.4170(17) 0.4554(14) 0.051(2) Uani 0.383(8) 1 d PD B 2
C18B C 1.021(2) 0.4355(16) 0.5544(13) 0.042(2) Uani 0.383(8) 1 d PD B 2
C19B C 1.137(2) 0.5210(18) 0.4080(14) 0.091(5) Uani 0.383(8) 1 d PD B 2
H19D H 1.1764 0.5007 0.3486 0.136 Uiso 0.383(8) 1 calc PR B 2
H19E H 1.2043 0.5574 0.4603 0.136 Uiso 0.383(8) 1 calc PR B 2
H19F H 1.0616 0.5708 0.3852 0.136 Uiso 0.383(8) 1 calc PR B 2
C20B C 1.1877(17) 0.3267(16) 0.4690(13) 0.064(5) Uani 0.383(8) 1 d PD B 2
H20D H 1.1454 0.2584 0.4843 0.095 Uiso 0.383(8) 1 calc PR B 2
H20E H 1.2612 0.3446 0.5265 0.095 Uiso 0.383(8) 1 calc PR B 2
H20F H 1.2227 0.3182 0.4052 0.095 Uiso 0.383(8) 1 calc PR B 2
C21B C 0.9626(16) 0.5556(13) 0.5557(15) 0.059(5) Uani 0.383(8) 1 d PD B 2
H21D H 0.9087 0.5608 0.6095 0.089 Uiso 0.383(8) 1 calc PR B 2
H21E H 0.9066 0.5720 0.4880 0.089 Uiso 0.383(8) 1 calc PR B 2
H21F H 1.0364 0.6081 0.5703 0.089 Uiso 0.383(8) 1 calc PR B 2
C22B C 1.1076(16) 0.4166(17) 0.6558(12) 0.065(3) Uani 0.383(8) 1 d PD B 2
H22D H 1.1928 0.4547 0.6588 0.097 Uiso 0.383(8) 1 calc PR B 2
H22E H 1.1242 0.3381 0.6657 0.097 Uiso 0.383(8) 1 calc PR B 2
H22F H 1.0638 0.4443 0.7106 0.097 Uiso 0.383(8) 1 calc PR B 2
B3A B 0.4832(9) 0.0988(9) 0.5569(7) 0.0314(14) Uani 0.619(4) 1 d PD A 3
O5A O 0.3919(6) 0.0475(7) 0.6042(5) 0.0443(11) Uani 0.619(4) 1 d PD A 3
O6A O 0.5788(6) 0.1563(7) 0.6264(5) 0.0439(10) Uani 0.619(4) 1 d PD A 3
C29A C 0.4462(9) 0.0523(9) 0.7138(8) 0.0441(18) Uani 0.619(4) 1 d PD A 3
C30A C 0.5400(8) 0.1557(9) 0.7290(8) 0.0377(13) Uani 0.619(4) 1 d PD A 3
C31A C 0.3283(9) 0.0636(9) 0.7667(7) 0.0409(14) Uani 0.619(4) 1 d PD A 3
H31A H 0.2606 0.1104 0.7249 0.061 Uiso 0.619(4) 1 calc PR A 3
H31B H 0.3578 0.0964 0.8353 0.061 Uiso 0.619(4) 1 calc PR A 3
H31C H 0.2901 -0.0087 0.7743 0.061 Uiso 0.619(4) 1 calc PR A 3
C32A C 0.5224(16) -0.0556(12) 0.7519(9) 0.036(2) Uani 0.619(4) 1 d PD A 3
H32A H 0.4619 -0.1180 0.7351 0.054 Uiso 0.619(4) 1 calc PR A 3
H32B H 0.5545 -0.0520 0.8271 0.054 Uiso 0.619(4) 1 calc PR A 3
H32C H 0.5987 -0.0642 0.7174 0.054 Uiso 0.619(4) 1 calc PR A 3
C33A C 0.4619(17) 0.2578(15) 0.7412(16) 0.077(5) Uani 0.619(4) 1 d PD A 3
H33A H 0.5162 0.3221 0.7332 0.116 Uiso 0.619(4) 1 calc PR A 3
H33B H 0.4390 0.2586 0.8101 0.116 Uiso 0.619(4) 1 calc PR A 3
H33C H 0.3798 0.2591 0.6881 0.116 Uiso 0.619(4) 1 calc PR A 3
C34A C 0.6662(8) 0.1429(10) 0.8072(6) 0.0370(13) Uani 0.619(4) 1 d PD A 3
H34A H 0.6989 0.0678 0.8053 0.055 Uiso 0.619(4) 1 calc PR A 3
H34B H 0.6491 0.1589 0.8764 0.055 Uiso 0.619(4) 1 calc PR A 3
H34C H 0.7336 0.1937 0.7912 0.055 Uiso 0.619(4) 1 calc PR A 3
B3B B 0.5187(15) 0.0775(14) -0.0603(11) 0.0314(14) Uani 0.381(4) 1 d PD A 4
O5B O 0.6057(10) 0.1359(12) -0.1059(8) 0.0443(11) Uani 0.381(4) 1 d PD A 4
O6B O 0.4218(10) 0.0289(12) -0.1281(7) 0.0439(10) Uani 0.381(4) 1 d PD A 4
C29B C 0.5640(15) 0.1309(15) -0.2161(12) 0.0441(18) Uani 0.381(4) 1 d PD A 4
C30B C 0.4623(14) 0.0350(13) -0.2314(13) 0.0377(13) Uani 0.381(4) 1 d PD A 4
C31B C 0.6781(13) 0.1259(14) -0.2703(10) 0.0409(14) Uani 0.381(4) 1 d PD A 4
H31D H 0.6457 0.1066 -0.3432 0.061 Uiso 0.381(4) 1 calc PR A 4
H31E H 0.7419 0.0705 -0.2374 0.061 Uiso 0.381(4) 1 calc PR A 4
H31F H 0.7224 0.1973 -0.2661 0.061 Uiso 0.381(4) 1 calc PR A 4
C32B C 0.4749(13) 0.2440(14) -0.2505(10) 0.036(2) Uani 0.381(4) 1 d PRD A 4
H32D H 0.5347 0.3066 -0.2348 0.054 Uiso 0.381(4) 1 d PR A 4
H32E H 0.4052 0.2478 -0.2089 0.054 Uiso 0.381(4) 1 d PR A 4
H32F H 0.4333 0.2448 -0.3246 0.054 Uiso 0.381(4) 1 d PR A 4
C33B C 0.525(4) -0.076(3) -0.242(3) 0.077(5) Uani 0.381(4) 1 d PD A 4
H33D H 0.6101 -0.0814 -0.1929 0.116 Uiso 0.381(4) 1 calc PR A 4
H33E H 0.5393 -0.0855 -0.3126 0.116 Uiso 0.381(4) 1 calc PR A 4
H33F H 0.4643 -0.1336 -0.2263 0.116 Uiso 0.381(4) 1 calc PR A 4
C34B C 0.3321(12) 0.0422(17) -0.3067(10) 0.0370(13) Uani 0.381(4) 1 d PD A 4
H34D H 0.3488 0.0608 -0.3755 0.055 Uiso 0.381(4) 1 calc PR A 4
H34E H 0.2763 0.0988 -0.2840 0.055 Uiso 0.381(4) 1 calc PR A 4
H34F H 0.2860 -0.0283 -0.3100 0.055 Uiso 0.381(4) 1 calc PR A 4

loop_
_atom_site_aniso_label
_atom_site_aniso_U_11
_atom_site_aniso_U_22
_atom_site_aniso_U_33
_atom_site_aniso_U_23
_atom_site_aniso_U_13
_atom_site_aniso_U_12
C1 0.023(2) 0.057(4) 0.029(2) -0.004(3) 0.0025(19) -0.013(3)
C2 0.026(2) 0.039(3) 0.025(2) 0.005(2) 0.0024(19) -0.006(2)
C3 0.024(2) 0.044(3) 0.029(3) 0.008(3) -0.005(2) -0.007(2)
C4 0.031(3) 0.035(3) 0.029(2) 0.000(3) 0.000(2) -0.004(3)
C5 0.029(3) 0.077(5) 0.018(2) -0.002(3) 0.003(2) -0.006(3)
C6 0.035(3) 0.059(4) 0.026(2) 0.005(3) 0.008(2) -0.009(3)
C7 0.021(2) 0.034(3) 0.026(2) -0.005(2) 0.0041(18) -0.002(2)
C8 0.028(2) 0.023(3) 0.032(2) 0.010(2) 0.0026(19) 0.001(2)
C9 0.024(2) 0.028(3) 0.035(3) -0.002(2) -0.001(2) 0.001(2)
C10 0.035(3) 0.035(3) 0.020(2) -0.004(2) 0.0020(19) 0.000(2)
C11 0.024(2) 0.041(3) 0.022(2) 0.004(2) 0.0023(18) -0.003(3)
C12 0.039(3) 0.044(3) 0.026(2) -0.003(3) 0.008(2) -0.021(3)
C13 0.037(3) 0.054(4) 0.030(3) 0.002(3) 0.008(2) -0.018(3)
C14 0.029(3) 0.039(3) 0.028(2) 0.008(3) -0.005(2) -0.007(2)
C15 0.030(3) 0.041(3) 0.019(2) -0.002(2) 0.0009(19) 0.003(2)
C16 0.019(2) 0.023(3) 0.032(3) 0.010(2) -0.0021(19) -0.0054(19)
C23 0.024(2) 0.052(4) 0.057(4) -0.004(3) 0.003(2) -0.017(3)
C24 0.024(2) 0.043(3) 0.037(3) -0.007(3) -0.009(2) -0.016(2)
C25 0.051(4) 0.096(7) 0.054(4) 0.031(4) -0.002(3) -0.009(4)
C26 0.102(7) 0.092(7) 0.071(5) -0.039(5) 0.043(5) -0.055(6)
C27 0.041(3) 0.121(9) 0.076(5) -0.006(6) 0.021(3) -0.016(5)
C28 0.073(5) 0.062(5) 0.059(4) 0.023(4) -0.021(3) -0.028(4)
B2 0.036(3) 0.031(3) 0.034(3) -0.001(3) 0.001(2) -0.012(3)
O3 0.0317(19) 0.048(3) 0.0321(19) -0.008(2) 0.0014(15) -0.0110(19)
O4 0.036(2) 0.068(3) 0.052(3) -0.029(3) 0.0150(19) -0.029(2)
B1 0.022(2) 0.030(3) 0.033(3) 0.003(3) 0.003(2) 0.007(2)
O1A 0.037(5) 0.054(7) 0.019(4) 0.016(4) 0.002(3) -0.013(5)
O2A 0.019(4) 0.035(5) 0.033(5) -0.009(4) 0.007(3) -0.010(5)
C17A 0.051(4) 0.067(6) 0.037(3) -0.004(4) 0.014(3) -0.025(4)
C18A 0.043(3) 0.056(6) 0.027(3) -0.012(4) 0.005(3) -0.015(4)
C19A 0.096(9) 0.099(9) 0.057(6) 0.016(6) -0.035(7) -0.075(10)
C20A 0.032(5) 0.105(12) 0.053(6) -0.051(7) 0.016(4) -0.033(6)
C21A 0.038(5) 0.061(7) 0.062(7) -0.044(6) -0.001(5) -0.021(5)
C22A 0.047(4) 0.083(8) 0.050(5) 0.023(6) -0.024(4) -0.024(6)
O1B 0.039(8) 0.048(10) 0.022(7) -0.001(7) -0.004(5) -0.018(7)
O2B 0.031(10) 0.061(15) 0.038(8) 0.011(8) 0.000(6) -0.007(9)
C17B 0.051(4) 0.067(6) 0.037(3) -0.004(4) 0.014(3) -0.025(4)
C18B 0.043(3) 0.056(6) 0.027(3) -0.012(4) 0.005(3) -0.015(4)
C19B 0.096(9) 0.099(9) 0.057(6) 0.016(6) -0.035(7) -0.075(10)
C20B 0.059(11) 0.085(15) 0.046(9) -0.014(10) 0.007(8) -0.028(11)
C21B 0.044(9) 0.060(11) 0.073(12) -0.007(9) 0.010(8) -0.031(8)
C22B 0.047(4) 0.083(8) 0.050(5) 0.023(6) -0.024(4) -0.024(6)
B3A 0.036(3) 0.032(3) 0.025(3) -0.004(2) 0.004(2) -0.007(3)
O5A 0.036(2) 0.067(3) 0.029(2) -0.0027(19) 0.0051(16) -0.013(2)
O6A 0.044(2) 0.060(3) 0.0273(19) -0.0032(19) 0.0065(17) -0.013(2)
C29A 0.040(4) 0.064(5) 0.025(3) 0.006(3) -0.002(3) -0.005(3)
C30A 0.029(3) 0.042(4) 0.041(4) -0.003(3) 0.004(3) -0.003(3)
C31A 0.029(3) 0.053(4) 0.037(3) 0.003(3) -0.001(2) -0.004(3)
C32A 0.035(5) 0.050(6) 0.024(3) -0.017(3) 0.006(3) -0.015(4)
C33A 0.058(8) 0.050(7) 0.127(13) -0.012(7) 0.028(8) -0.007(6)
C34A 0.026(3) 0.056(4) 0.028(3) -0.001(3) 0.003(2) -0.006(2)
B3B 0.036(3) 0.032(3) 0.025(3) -0.004(2) 0.004(2) -0.007(3)
O5B 0.036(2) 0.067(3) 0.029(2) -0.0027(19) 0.0051(16) -0.013(2)
O6B 0.044(2) 0.060(3) 0.0273(19) -0.0032(19) 0.0065(17) -0.013(2)
C29B 0.040(4) 0.064(5) 0.025(3) 0.006(3) -0.002(3) -0.005(3)
C30B 0.029(3) 0.042(4) 0.041(4) -0.003(3) 0.004(3) -0.003(3)
C31B 0.029(3) 0.053(4) 0.037(3) 0.003(3) -0.001(2) -0.004(3)
C32B 0.035(5) 0.050(6) 0.024(3) -0.017(3) 0.006(3) -0.015(4)
C33B 0.058(8) 0.050(7) 0.127(13) -0.012(7) 0.028(8) -0.007(6)
C34B 0.026(3) 0.056(4) 0.028(3) -0.001(3) 0.003(2) -0.006(2)

loop_
_atom_type_symbol
_atom_type_description
_atom_type_scat_dispersion_real
_atom_type_scat_dispersion_imag
_atom_type_scat_source
C C 0.0033 0.0000 'International Tables Vol C Tables 4.2.6.8 and 6.1.1.4'
H H 0.0000 0.0000 'International Tables Vol C Tables 4.2.6.8 and 6.1.1.4'
B B 0.0013 0.0000 'International Tables Vol C Tables 4.2.6.8 and 6.1.1.4'
O O 0.0106 0.0000 'International Tables Vol C Tables 4.2.6.8 and 6.1.1.4'

loop_
_geom_angle_atom_site_label_1
_geom_angle_atom_site_label_2
_geom_angle_atom_site_label_3
_geom_angle
C14 C1 C2 120.3(5)
C3 C2 C1 119.5(5)
C3 C2 B1 121.7(5)
C1 C2 B1 118.8(4)
C2 C3 C4 121.5(5)
C3 C4 C5 122.9(5)
C3 C4 C15 118.8(5)
C5 C4 C15 118.3(5)
C6 C5 C4 121.0(5)
C6 C5 B3A 113.0(6)
C4 C5 B3A 125.2(6)
C5 C6 C7 122.5(5)
C8 C7 C16 117.5(4)
C8 C7 C6 123.2(5)
C16 C7 C6 119.2(5)
C9 C8 C7 122.3(5)
C8 C9 C10 117.8(5)
C8 C9 B2 119.7(5)
C10 C9 B2 122.5(5)
C11 C10 C9 122.6(5)
C10 C11 C16 118.5(4)
C10 C11 C12 123.0(4)
C16 C11 C12 118.5(5)
C13 C12 C11 120.9(5)
C13 C12 B3B 115.7(7)
C11 C12 B3B 122.9(7)
C12 C13 C14 121.2(5)
C1 C14 C15 121.3(5)
C1 C14 C13 120.5(5)
C15 C14 C13 118.2(5)
C14 C15 C16 120.7(4)
C14 C15 C4 118.5(5)
C16 C15 C4 120.8(4)
C11 C16 C7 121.3(4)
C11 C16 C15 120.6(4)
C7 C16 C15 118.1(4)
C26 C23 O3 108.0(6)
C26 C23 C24 116.6(6)
O3 C23 C24 103.2(4)
C26 C23 C25 108.1(7)
O3 C23 C25 103.9(5)
C24 C23 C25 115.9(6)
O4 C24 C28 106.5(5)
O4 C24 C23 102.6(5)
C28 C24 C23 113.7(7)
O4 C24 C27 108.7(6)
C28 C24 C27 110.5(7)
C23 C24 C27 114.1(5)
O4 B2 O3 114.5(5)
O4 B2 C9 122.9(5)
O3 B2 C9 122.5(5)
B2 O3 C23 104.6(4)
B2 O4 C24 109.0(5)
O2A B1 O2B 16.3(16)
O2A B1 O1A 113.7(8)
O2B B1 O1A 107.0(11)
O2A B1 O1B 114.1(10)
O2B B1 O1B 113.1(12)
O1A B1 O1B 19.6(9)
O2A B1 C2 124.6(6)
O2B B1 C2 126.5(10)
O1A B1 C2 121.1(7)
O1B B1 C2 120.1(8)
B1 O1A C17A 104.9(10)
B1 O2A C18A 108.4(9)
O1A C17A C20A 106.4(10)
O1A C17A C19A 105.3(9)
C20A C17A C19A 112.8(12)
O1A C17A C18A 101.0(8)
C20A C17A C18A 114.1(10)
C19A C17A C18A 115.7(11)
O2A C18A C22A 107.8(11)
O2A C18A C21A 111.0(10)
C22A C18A C21A 110.1(10)
O2A C18A C17A 101.8(8)
C22A C18A C17A 113.1(10)
C21A C18A C17A 112.7(10)
B1 O1B C17B 105.2(12)
B1 O2B C18B 108.6(16)
O1B C17B C20B 107.8(15)
O1B C17B C19B 104.4(14)
C20B C17B C19B 112.3(16)
O1B C17B C18B 101.7(13)
C20B C17B C18B 113.4(13)
C19B C17B C18B 115.9(16)
O2B C18B C22B 109.4(16)
O2B C18B C21B 111.0(15)
C22B C18B C21B 107.3(14)
O2B C18B C17B 101.5(13)
C22B C18B C17B 116.5(15)
C21B C18B C17B 111.1(14)
O5A B3A O6A 112.7(7)
O5A B3A C5 122.5(7)
O6A B3A C5 124.5(7)
B3A O5A C29A 105.8(7)
B3A O6A C30A 108.6(6)
O5A C29A C31A 106.2(7)
O5A C29A C32A 110.9(9)
C31A C29A C32A 108.7(9)
O5A C29A C30A 105.4(8)
C31A C29A C30A 112.8(9)
C32A C29A C30A 112.7(8)
O6A C30A C34A 106.3(6)
O6A C30A C33A 109.6(11)
C34A C30A C33A 114.6(11)
O6A C30A C29A 98.8(7)
C34A C30A C29A 115.1(9)
C33A C30A C29A 111.1(9)
O6B B3B O5B 113.5(12)
O6B B3B C12 127.5(11)
O5B B3B C12 118.8(11)
B3B O5B C29B 109.4(11)
B3B O6B C30B 106.5(10)
O5B C29B C31B 112.5(12)
O5B C29B C30B 102.8(12)
C31B C29B C30B 118.4(13)
O5B C29B C32B 106.1(12)
C31B C29B C32B 110.0(13)
C30B C29B C32B 106.1(11)
O6B C30B C34B 103.7(10)
O6B C30B C33B 103(2)
C34B C30B C33B 109.0(19)
O6B C30B C29B 102.5(12)
C34B C30B C29B 121.6(15)
C33B C30B C29B 114.1(18)

loop_
_geom_bond_atom_site_label_1
_geom_bond_atom_site_label_2
_geom_bond_distance
C1 C14 1.387(7)
C1 C2 1.414(7)
C2 C3 1.383(7)
C2 B1 1.561(8)
C3 C4 1.416(7)
C4 C5 1.435(8)
C4 C15 1.440(7)
C5 C6 1.329(8)
C5 B3A 1.546(9)
C6 C7 1.442(7)
C7 C8 1.406(7)
C7 C16 1.423(7)
C8 C9 1.392(7)
C9 C10 1.407(7)
C9 B2 1.563(7)
C10 C11 1.383(7)
C11 C16 1.399(7)
C11 C12 1.454(7)
C12 C13 1.372(8)
C12 B3B 1.589(14)
C13 C14 1.443(8)
C14 C15 1.412(8)
C15 C16 1.434(5)
C23 C26 1.459(12)
C23 O3 1.485(6)
C23 C24 1.511(9)
C23 C25 1.542(11)
C24 O4 1.451(6)
C24 C28 1.483(10)
C24 C27 1.537(9)
B2 O4 1.303(7)
B2 O3 1.368(7)
B1 O2A 1.351(15)
B1 O2B 1.36(3)
B1 O1A 1.406(15)
B1 O1B 1.41(2)
O1A C17A 1.490(12)
O2A C18A 1.450(11)
C17A C20A 1.503(14)
C17A C19A 1.546(16)
C17A C18A 1.594(11)
C18A C22A 1.466(14)
C18A C21A 1.589(14)
O1B C17B 1.494(15)
O2B C18B 1.446(16)
C17B C20B 1.499(18)
C17B C19B 1.548(19)
C17B C18B 1.592(15)
C18B C22B 1.469(17)
C18B C21B 1.587(18)
B3A O5A 1.370(11)
B3A O6A 1.391(10)
O5A C29A 1.441(11)
O6A C30A 1.479(11)
C29A C31A 1.509(12)
C29A C32A 1.564(18)
C29A C30A 1.576(13)
C30A C34A 1.492(11)
C30A C33A 1.507(19)
B3B O6B 1.336(16)
B3B O5B 1.366(17)
O5B C29B 1.431(17)
O6B C30B 1.496(17)
C29B C31B 1.481(18)
C29B C30B 1.553(19)
C29B C32B 1.67(2)
C30B C34B 1.497(17)
C30B C33B 1.52(3)

loop_
_geom_torsion_atom_site_label_1
_geom_torsion_atom_site_label_2
_geom_torsion_atom_site_label_3
_geom_torsion_atom_site_label_4
_geom_torsion
C14 C1 C2 C3 -0.6(9)
C14 C1 C2 B1 178.1(5)
C1 C2 C3 C4 2.8(9)
B1 C2 C3 C4 -175.8(5)
C2 C3 C4 C5 178.5(6)
C2 C3 C4 C15 -2.6(9)
C3 C4 C5 C6 177.9(6)
C15 C4 C5 C6 -1.0(10)
C3 C4 C5 B3A -13.4(12)
C15 C4 C5 B3A 167.7(8)
C4 C5 C6 C7 -1.5(11)
B3A C5 C6 C7 -171.5(7)
C5 C6 C7 C8 180.0(6)
C5 C6 C7 C16 4.7(10)
C16 C7 C8 C9 -2.8(8)
C6 C7 C8 C9 -178.2(6)
C7 C8 C9 C10 3.0(8)
C7 C8 C9 B2 -174.2(5)
C8 C9 C10 C11 -1.8(9)
B2 C9 C10 C11 175.3(6)
C9 C10 C11 C16 0.5(9)
C9 C10 C11 C12 -176.2(6)
C10 C11 C12 C13 177.7(6)
C16 C11 C12 C13 0.9(9)
C10 C11 C12 B3B 7.0(12)
C16 C11 C12 B3B -169.7(9)
C11 C12 C13 C14 -1.2(10)
B3B C12 C13 C14 170.1(9)
C2 C1 C14 C15 -1.9(9)
C2 C1 C14 C13 -178.9(6)
C12 C13 C14 C1 178.9(6)
C12 C13 C14 C15 1.8(10)
C1 C14 C15 C16 -179.2(5)
C13 C14 C15 C16 -2.0(8)
C1 C14 C15 C4 2.1(9)
C13 C14 C15 C4 179.2(6)
C3 C4 C15 C14 0.2(8)
C5 C4 C15 C14 179.1(6)
C3 C4 C15 C16 -178.6(5)
C5 C4 C15 C16 0.3(8)
C10 C11 C16 C7 -0.4(8)
C12 C11 C16 C7 176.5(5)
C10 C11 C16 C15 -178.1(5)
C12 C11 C16 C15 -1.2(7)
C8 C7 C16 C11 1.5(8)
C6 C7 C16 C11 177.1(6)
C8 C7 C16 C15 179.2(4)
C6 C7 C16 C15 -5.2(7)
C14 C15 C16 C11 1.8(6)
C4 C15 C16 C11 -179.4(7)
C14 C15 C16 C7 -176.0(7)
C4 C15 C16 C7 2.8(6)
C26 C23 C24 O4 142.0(7)
O3 C23 C24 O4 23.8(6)
C25 C23 C24 O4 -89.1(7)
C26 C23 C24 C28 27.3(8)
O3 C23 C24 C28 -90.8(6)
C25 C23 C24 C28 156.3(6)
C26 C23 C24 C27 -100.7(9)
O3 C23 C24 C27 141.2(7)
C25 C23 C24 C27 28.3(9)
C8 C9 B2 O4 10.5(9)
C10 C9 B2 O4 -166.5(7)
C8 C9 B2 O3 -165.3(6)
C10 C9 B2 O3 17.7(9)
O4 B2 O3 C23 12.0(8)
C9 B2 O3 C23 -171.8(6)
C26 C23 O3 B2 -146.0(6)
C24 C23 O3 B2 -22.0(7)
C25 C23 O3 B2 99.4(7)
O3 B2 O4 C24 4.1(8)
C9 B2 O4 C24 -172.0(6)
C28 C24 O4 B2 101.9(7)
C23 C24 O4 B2 -17.9(7)
C27 C24 O4 B2 -139.0(7)
C3 C2 B1 O2A -12.6(12)
C1 C2 B1 O2A 168.8(10)
C3 C2 B1 O2B 7.4(16)
C1 C2 B1 O2B -171.2(15)
C3 C2 B1 O1A 158.1(8)
C1 C2 B1 O1A -20.6(10)
C3 C2 B1 O1B -179.1(11)
C1 C2 B1 O1B 2.2(12)
O2A B1 O1A C17A -14.8(12)
O2B B1 O1A C17A -30.7(15)
O1B B1 O1A C17A 81(3)
C2 B1 O1A C17A 173.6(7)
O2B B1 O2A C18A 62(4)
O1A B1 O2A C18A -6.8(14)
O1B B1 O2A C18A -28.2(16)
C2 B1 O2A C18A 164.5(8)
B1 O1A C17A C20A 146.8(10)
B1 O1A C17A C19A -93.3(11)
B1 O1A C17A C18A 27.4(11)
B1 O2A C18A C22A -95.7(12)
B1 O2A C18A C21A 143.7(11)
B1 O2A C18A C17A 23.6(14)
O1A C17A C18A O2A -30.9(13)
C20A C17A C18A O2A -144.5(12)
C19A C17A C18A O2A 82.2(12)
O1A C17A C18A C22A 84.5(12)
C20A C17A C18A C22A -29.1(15)
C19A C17A C18A C22A -162.4(11)
O1A C17A C18A C21A -149.8(10)
C20A C17A C18A C21A 96.5(12)
C19A C17A C18A C21A -36.8(13)
O2A B1 O1B C17B 27.3(18)
O2B B1 O1B C17B 9(2)
O1A B1 O1B C17B -66(3)
C2 B1 O1B C17B -164.8(10)
O2A B1 O2B C18B -85(5)
O1A B1 O2B C18B 32(2)
O1B B1 O2B C18B 12(2)
C2 B1 O2B C18B -174.1(10)
B1 O1B C17B C20B 95.0(16)
B1 O1B C17B C19B -145.4(16)
B1 O1B C17B C18B -24.4(17)
B1 O2B C18B C22B -150.2(17)
B1 O2B C18B C21B 91.6(18)
B1 O2B C18B C17B -26(2)
O1B C17B C18B O2B 30.7(18)
C20B C17B C18B O2B -84.7(19)
C19B C17B C18B O2B 143.2(18)
O1B C17B C18B C22B 149.4(17)
C20B C17B C18B C22B 34(2)
C19B C17B C18B C22B -98.0(19)
O1B C17B C18B C21B -87.3(16)
C20B C17B C18B C21B 157.3(16)
C19B C17B C18B C21B 25(2)
C6 C5 B3A O5A -7.9(13)
C4 C5 B3A O5A -177.5(8)
C6 C5 B3A O6A 178.5(9)
C4 C5 B3A O6A 9.0(15)
O6A B3A O5A C29A -12.5(12)
C5 B3A O5A C29A 173.3(9)
O5A B3A O6A C30A -7.6(12)
C5 B3A O6A C30A 166.4(9)
B3A O5A C29A C31A 145.9(9)
B3A O5A C29A C32A -96.1(11)
B3A O5A C29A C30A 26.1(10)
B3A O6A C30A C34A 141.4(9)
B3A O6A C30A C33A -94.2(11)
B3A O6A C30A C29A 22.0(9)
O5A C29A C30A O6A -29.0(9)
C31A C29A C30A O6A -144.4(8)
C32A C29A C30A O6A 92.0(9)
O5A C29A C30A C34A -141.7(8)
C31A C29A C30A C34A 102.9(9)
C32A C29A C30A C34A -20.7(12)
O5A C29A C30A C33A 86.0(12)
C31A C29A C30A C33A -29.4(14)
C32A C29A C30A C33A -153.0(12)
C13 C12 B3B O6B -171.9(15)
C11 C12 B3B O6B -1(2)
C13 C12 B3B O5B 2.3(18)
C11 C12 B3B O5B 173.4(11)
O6B B3B O5B C29B 2(2)
C12 B3B O5B C29B -173.0(13)
O5B B3B O6B C30B 13.0(19)
C12 B3B O6B C30B -172.6(14)
B3B O5B C29B C31B -143.7(14)
B3B O5B C29B C30B -15.2(17)
B3B O5B C29B C32B 96.0(15)
B3B O6B C30B C34B -148.5(15)
B3B O6B C30B C33B 98(2)
B3B O6B C30B C29B -21.1(16)
O5B C29B C30B O6B 21.6(15)
C31B C29B C30B O6B 146.3(13)
C32B C29B C30B O6B -89.7(12)
O5B C29B C30B C34B 136.5(14)
C31B C29B C30B C34B -98.8(17)
C32B C29B C30B C34B 25.3(18)
O5B C29B C30B C33B -89(2)
C31B C29B C30B C33B 35(3)
C32B C29B C30B C33B 159(2)
